data_1533454
loop_
_publ_author_name
'An Yonglin'
'Menghe Baiyin'
'Ye Ling'
'Ji Min'
'Jia Cuiying'
'Liu Xin'

_publ_section_title
;
 A solvothermal synthesis and characterization of a new open-framework K4
 Ag2 Ge3 Se9 * (H2 O)
;
_journal_name_full 'Journal of Solid State Chemistry'
_journal_page_first 2506
_journal_page_last 2510
_journal_volume 177
_journal_year 2004
_chemical_formula_sum 'Ag2 Ge3 H2 K4 O S9'
_chemical_name_systematic 'K4 Ag (Ag Ge3 S9) (H2 O)'
_space_group_IT_number 33
_symmetry_space_group_name_Hall 'P 2c -2n'
_symmetry_space_group_name_H-M 'P n a 21'
_cell_angle_alpha 90
_cell_angle_beta 90
_cell_angle_gamma 90
_cell_formula_units_Z 4
_cell_length_a 12.4524
_cell_length_b 9.6339
_cell_length_c 16.5636
_cell_volume 1987.055
_citation_journal_id_ASTM JSSCBI
_cod_data_source_file AnYonglin_JSSCBI_2004_1783.cif
_cod_data_source_block H2Ag2Ge3K4O1S9
_cod_original_formula_sum 'H2 Ag2 Ge3 K4 O1 S9'
_cod_database_code 1533454

loop_
_symmetry_equiv_pos_as_xyz
x,y,z
-x,-y,z+1/2
-x+1/2,y+1/2,z+1/2
x+1/2,-y+1/2,z

loop_
_atom_site_label
_atom_site_type_symbol
_atom_site_fract_x
_atom_site_fract_y
_atom_site_fract_z
_atom_site_occupancy
_atom_site_U_iso_or_equiv
Ag2 Ag+1 0.7494 0.5756 0.5832 1 0.0
S1 S-2 0.9946 0.5993 0.5334 1 0.0
K1 K+1 0.045 0.7016 0.109 1 0.0
Ag1 Ag+1 0.9242 0.4512 0.4146 1 0.0
Ge2 Ge+4 0.1497 0.2146 0.4314 1 0.0
S4 S-2 0.9768 0.1958 0.4243 1 0.0
S5 S-2 0.2098 0.3396 0.5361 1 0.0
O1 O-2 0.4794 0.5127 0.5762 1 0.0
Ge3 Ge+4 0.1688 0.518 0.2997 1 0.0
K3 K+1 0.4952 0.6574 0.4127 1 0.0
S2 S-2 0.7228 0.4911 0.4394 1 0.0
K2 K+1 0.2406 -0.0724 0.2513 1 0.0
S6 S-2 0.232 0.4911 0.4394 1 0.0
S7 S-2 0.2565 0.6694 0.6145 1 0.0
S8 S-2 0.7356 0.4027 0.109 1 0.0
Ge1 Ge+4 0.1648 0.565 0.5216 1 0.0
K4 K+1 0.5307 0.7411 0.7099 1 0.0
S9 S-2 0.2155 0.2945 0.3127 1 0.0
S3 S-2 0.9978 0.5537 0.2818 1 0.0
